data_7022056
loop_
_publ_author_name
'Mart\'inez-Lillo, Jos\'e'
'Armentano, Donatella'
'De Munno, Giovanni'
'Julve, Miguel'
'Lloret, Francesc'
'Faus, Juan'

_publ_section_title
;
 Ferromagnetic coupling and spin canting behaviour in heterobimetallic
 Re(IV)M(II/III) (M = Co(II/III), Ni(II)) species.
;
_journal_issue 5
_journal_name_full 'Dalton transactions (Cambridge, England : 2003)'
_journal_page_first 1687
_journal_page_last 1695
_journal_paper_doi 10.1039/c2dt31546g
_journal_volume 42
_journal_year 2013
_chemical_formula_sum 'C94 H91 Br12 Co2 N15 O21 Re3'
_chemical_formula_weight 3402.20
_chemical_name_systematic
;
?
;
_space_group_IT_number 58
_symmetry_cell_setting orthorhombic
_symmetry_space_group_name_Hall '-P 2 2n'
_symmetry_space_group_name_H-M 'P n n m'
_atom_sites_solution_hydrogens geom
_atom_sites_solution_primary direct
_atom_sites_solution_secondary difmap
_audit_creation_method SHELXL-97
_cell_angle_alpha 90.00
_cell_angle_beta 90.00
_cell_angle_gamma 90.00
_cell_formula_units_Z 4
_cell_length_a 21.5363(6)
_cell_length_b 25.9588(7)
_cell_length_c 19.9914(4)
_cell_measurement_reflns_used 4373
_cell_measurement_temperature 296(2)
_cell_measurement_theta_max 24.5
_cell_measurement_theta_min 2.47
_cell_volume 11176.3(5)
_computing_cell_refinement 'Bruker SAINT'
_computing_data_collection 'Bruker SAINT'
_computing_data_reduction 'Bruker SAINT'
_computing_molecular_graphics WINGX
_computing_publication_material 'Bruker SHELXTL'
_computing_structure_refinement 'SHELXL-97 (Sheldrick, 1997)'
_computing_structure_solution 'SHELXS-97 (Sheldrick, 1990)'
_diffrn_ambient_temperature 296(2)
_diffrn_measured_fraction_theta_full 0.999
_diffrn_measured_fraction_theta_max 0.999
_diffrn_measurement_device_type 'CCD area detector'
_diffrn_measurement_method 'phi and omega scans'
_diffrn_radiation_monochromator graphite
_diffrn_radiation_source 'fine-focus sealed tube'
_diffrn_radiation_type MoK\a
_diffrn_radiation_wavelength 0.71073
_diffrn_reflns_av_R_equivalents 0.0492
_diffrn_reflns_av_sigmaI/netI 0.0250
_diffrn_reflns_limit_h_max 26
_diffrn_reflns_limit_h_min -26
_diffrn_reflns_limit_k_max 31
_diffrn_reflns_limit_k_min -31
_diffrn_reflns_limit_l_max 24
_diffrn_reflns_limit_l_min -24
_diffrn_reflns_number 143084
_diffrn_reflns_theta_full 26.01
_diffrn_reflns_theta_max 26.01
_diffrn_reflns_theta_min 1.23
_exptl_absorpt_coefficient_mu 7.887
_exptl_absorpt_correction_T_max 0.169
_exptl_absorpt_correction_T_min 0.092
_exptl_absorpt_correction_type multi-scan
_exptl_absorpt_process_details sadabs
_exptl_crystal_colour orange-reddish
_exptl_crystal_density_diffrn 2.001
_exptl_crystal_density_method 'not measured'
_exptl_crystal_description polyhedra
_exptl_crystal_F_000 6428
_exptl_crystal_size_max 0.32
_exptl_crystal_size_mid 0.28
_exptl_crystal_size_min 0.22
_refine_diff_density_max 11.293
_refine_diff_density_min -1.867
_refine_diff_density_rms 0.236
_refine_ls_extinction_method none
_refine_ls_goodness_of_fit_ref 1.125
_refine_ls_hydrogen_treatment constr
_refine_ls_matrix_type full
_refine_ls_number_parameters 687
_refine_ls_number_reflns 11344
_refine_ls_number_restraints 8
_refine_ls_restrained_S_all 1.127
_refine_ls_R_factor_all 0.0812
_refine_ls_R_factor_gt 0.0569
_refine_ls_shift/su_max 0.001
_refine_ls_shift/su_mean 0.000
_refine_ls_structure_factor_coef Fsqd
_refine_ls_weighting_details 'calc w=1/[\s^2^(Fo^2^)+(0.1307P)^2^+41.1407P] where P=(Fo^2^+2Fc^2^)/3'
_refine_ls_weighting_scheme calc
_refine_ls_wR_factor_gt 0.1847
_refine_ls_wR_factor_ref 0.2108
_reflns_number_gt 8389
_reflns_number_total 11344
_reflns_threshold_expression >2sigma(I)
_cod_data_source_file c2dt31546g.txt
_cod_data_source_block v130
_cod_depositor_comments
;
The following automatic conversions were performed:

'_symmetry_cell_setting' value 'Orthorhombic' changed to
'orthorhombic' according to
/home/saulius/struct/CIF-dictionaries/cif_core.dic dictionary named
'cif_core.dic' version 2.4.2 from 2011-04-26.

Automatic conversion script
Id: cif_fix_values 1891 2012-01-12 08:04:46Z andrius 
;
_cod_original_sg_symbol_H-M Pnnm
_cod_database_code 7022056

loop_
_symmetry_equiv_pos_as_xyz
'x, y, z'
'-x, -y, z'
'-x+1/2, y+1/2, -z+1/2'
'x+1/2, -y+1/2, -z+1/2'
'-x, -y, -z'
'x, y, -z'
'x-1/2, -y-1/2, z-1/2'
'-x-1/2, y-1/2, z-1/2'

loop_
_atom_site_label
_atom_site_type_symbol
_atom_site_fract_x
_atom_site_fract_y
_atom_site_fract_z
_atom_site_U_iso_or_equiv
_atom_site_adp_type
_atom_site_occupancy
_atom_site_symmetry_multiplicity
_atom_site_calc_flag
_atom_site_refinement_flags
Re1 Re 0.65469(2) 0.342271(19) 0.0000 0.03620(16) Uani 1 2 d S
Re2 Re 0.39346(2) 0.13783(2) 0.0000 0.03992(17) Uani 1 2 d S
Re3 Re 0.03396(3) 0.28232(2) 0.0000 0.04225(17) Uani 1 2 d S
Br3 Br 0.65515(5) 0.34625(4) 0.12489(5) 0.0526(3) Uani 1 1 d .
Br6 Br 0.39354(5) 0.13385(5) 0.12503(5) 0.0564(3) Uani 1 1 d .
Br9 Br 0.03273(7) 0.27553(5) 0.12469(6) 0.0683(4) Uani 1 1 d .
Br8 Br 0.13310(7) 0.33145(6) 0.0000 0.0565(4) Uani 1 2 d S
Br7 Br -0.03287(8) 0.36034(6) 0.0000 0.0581(4) Uani 1 2 d S
Br1 Br 0.54978(7) 0.30368(6) 0.0000 0.0545(4) Uani 1 2 d S
Br2 Br 0.70699(7) 0.25736(6) 0.0000 0.0500(4) Uani 1 2 d S
Br4 Br 0.36083(11) 0.22929(7) 0.0000 0.0720(5) Uani 1 2 d S
Br5 Br 0.50595(8) 0.15742(9) 0.0000 0.0707(5) Uani 1 2 d S
Co1 Co 0.77518(5) 0.19572(4) 0.25150(5) 0.0309(3) Uani 1 1 d .
O2 O 0.7362(4) 0.3825(4) 0.0000 0.046(2) Uani 1 2 d S
O1 O 0.6236(5) 0.4167(3) 0.0000 0.047(2) Uani 1 2 d S
N1 N 0.7985(3) 0.2511(3) 0.1910(3) 0.0343(16) Uani 1 1 d .
N3 N 0.8058(4) 0.1432(3) 0.1912(4) 0.0383(17) Uani 1 1 d .
N5 N 0.6909(3) 0.1895(3) 0.2195(4) 0.0350(16) Uani 1 1 d .
N2 N 0.7473(3) 0.2512(3) 0.3087(3) 0.0322(15) Uani 1 1 d .
N4 N 0.8602(3) 0.1987(3) 0.2827(3) 0.0342(16) Uani 1 1 d .
N6 N 0.7514(3) 0.1430(3) 0.3149(4) 0.0350(16) Uani 1 1 d .
C46 C 0.6567(4) 0.1554(3) 0.2587(4) 0.0336(19) Uani 1 1 d .
O4 O 0.7777(6) 0.4599(5) 0.0000 0.078(4) Uani 1 2 d S
O3 O 0.6554(6) 0.4979(4) 0.0000 0.071(3) Uani 1 2 d S
C17 C 0.7582(4) 0.2991(3) 0.2820(4) 0.0330(18) Uani 1 1 d .
C31 C 0.8987(4) 0.1688(4) 0.2442(4) 0.038(2) Uani 1 1 d .
C35 C 0.6631(4) 0.2128(4) 0.1694(5) 0.041(2) Uani 1 1 d .
H35 H 0.6855 0.2356 0.1428 0.049 Uiso 1 1 calc R
C30 C 0.8841(4) 0.2271(4) 0.3314(5) 0.043(2) Uani 1 1 d .
H30 H 0.8585 0.2481 0.3569 0.052 Uiso 1 1 calc R
C38 C 0.5939(4) 0.1460(4) 0.2487(5) 0.043(2) Uani 1 1 d .
C27 C 0.9631(4) 0.1676(4) 0.2529(5) 0.045(2) Uani 1 1 d .
C18 C 0.7875(4) 0.2988(3) 0.2186(4) 0.0355(19) Uani 1 1 d .
C16 C 0.7186(4) 0.2498(4) 0.3672(4) 0.044(2) Uani 1 1 d .
H16 H 0.7099 0.2178 0.3860 0.052 Uiso 1 1 calc R
C41 C 0.6617(4) 0.0930(3) 0.3497(4) 0.038(2) Uani 1 1 d .
C45 C 0.6905(4) 0.1299(3) 0.3095(4) 0.0347(19) Uani 1 1 d .
C10 C 0.8047(4) 0.3449(4) 0.1888(5) 0.041(2) Uani 1 1 d .
C9 C 0.8368(5) 0.3392(4) 0.1263(5) 0.052(3) Uani 1 1 d .
H9 H 0.8508 0.3684 0.1040 0.063 Uiso 1 1 calc R
C1 C 0.6662(8) 0.4525(6) 0.0000 0.054(4) Uani 1 2 d S
C32 C 0.8695(5) 0.1377(3) 0.1957(5) 0.040(2) Uani 1 1 d .
C7 C 0.8266(5) 0.2483(4) 0.1319(4) 0.043(2) Uani 1 1 d .
H7 H 0.8327 0.2164 0.1119 0.052 Uiso 1 1 calc R
C36 C 0.6012(5) 0.2041(4) 0.1556(5) 0.050(3) Uani 1 1 d .
H36 H 0.5827 0.2204 0.1193 0.060 Uiso 1 1 calc R
C2 C 0.7315(7) 0.4324(6) 0.0000 0.046(3) Uani 1 2 d S
C44 C 0.7850(5) 0.1197(4) 0.3604(5) 0.046(2) Uani 1 1 d .
H44 H 0.8266 0.1288 0.3651 0.056 Uiso 1 1 calc R
C24 C 0.9041(5) 0.1041(4) 0.1558(5) 0.048(2) Uani 1 1 d .
C26 C 0.9991(5) 0.1360(4) 0.2087(6) 0.053(3) Uani 1 1 d .
C37 C 0.5667(5) 0.1718(4) 0.1948(5) 0.052(2) Uani 1 1 d .
H37 H 0.5248 0.1669 0.1855 0.062 Uiso 1 1 calc R
C21 C 0.7743(6) 0.1142(4) 0.1498(5) 0.056(3) Uani 1 1 d .
H21 H 0.7315 0.1178 0.1461 0.068 Uiso 1 1 calc R
C8 C 0.8469(5) 0.2929(5) 0.0997(5) 0.054(3) Uani 1 1 d .
H8 H 0.8678 0.2903 0.0591 0.065 Uiso 1 1 calc R
C22 C 0.8069(6) 0.0762(4) 0.1099(6) 0.062(3) Uani 1 1 d .
H22 H 0.7847 0.0540 0.0824 0.075 Uiso 1 1 calc R
C23 C 0.8701(7) 0.0729(5) 0.1126(6) 0.065(3) Uani 1 1 d .
H23 H 0.8907 0.0496 0.0852 0.078 Uiso 1 1 calc R
C13 C 0.7432(4) 0.3449(4) 0.3118(4) 0.038(2) Uani 1 1 d .
C15 C 0.7012(5) 0.2929(4) 0.4013(5) 0.048(2) Uani 1 1 d .
H15 H 0.6812 0.2897 0.4423 0.057 Uiso 1 1 calc R
C42 C 0.6992(5) 0.0692(4) 0.3970(5) 0.048(2) Uani 1 1 d .
H42 H 0.6822 0.0447 0.4255 0.058 Uiso 1 1 calc R
C12 C 0.7585(5) 0.3928(4) 0.2808(5) 0.048(2) Uani 1 1 d .
C39 C 0.5632(5) 0.1101(4) 0.2929(5) 0.049(2) Uani 1 1 d .
C40 C 0.5961(5) 0.0836(4) 0.3413(5) 0.050(3) Uani 1 1 d .
C14 C 0.7128(5) 0.3404(4) 0.3758(5) 0.047(2) Uani 1 1 d .
H14 H 0.7012 0.3697 0.3994 0.057 Uiso 1 1 calc R
C43 C 0.7603(5) 0.0812(4) 0.4024(5) 0.053(3) Uani 1 1 d .
H43 H 0.7854 0.0644 0.4333 0.063 Uiso 1 1 calc R
C11 C 0.7903(5) 0.3921(4) 0.2207(5) 0.050(2) Uani 1 1 d .
C29 C 0.9490(5) 0.2254(5) 0.3447(6) 0.055(3) Uani 1 1 d .
H29 H 0.9655 0.2442 0.3801 0.066 Uiso 1 1 calc R
C28 C 0.9862(5) 0.1967(5) 0.3059(6) 0.059(3) Uani 1 1 d .
H28 H 1.0286 0.1963 0.3146 0.071 Uiso 1 1 calc R
C25 C 0.9699(6) 0.1044(5) 0.1630(6) 0.062(3) Uani 1 1 d .
C47 C 0.4932(5) 0.1035(5) 0.2848(7) 0.071(4) Uani 1 1 d .
H47A H 0.4838 0.0677 0.2783 0.107 Uiso 1 1 calc R
H47B H 0.4793 0.1229 0.2468 0.107 Uiso 1 1 calc R
H47C H 0.4726 0.1157 0.3243 0.107 Uiso 1 1 calc R
C20 C 0.7407(7) 0.4424(4) 0.3162(7) 0.073(4) Uani 1 1 d .
H20A H 0.6975 0.4494 0.3086 0.110 Uiso 1 1 calc R
H20B H 0.7653 0.4702 0.2991 0.110 Uiso 1 1 calc R
H20C H 0.7480 0.4388 0.3633 0.110 Uiso 1 1 calc R
C19 C 0.8098(7) 0.4425(4) 0.1847(6) 0.073(4) Uani 1 1 d .
H19A H 0.7872 0.4710 0.2032 0.110 Uiso 1 1 calc R
H19B H 0.8009 0.4397 0.1378 0.110 Uiso 1 1 calc R
H19C H 0.8535 0.4481 0.1909 0.110 Uiso 1 1 calc R
C34 C 1.0692(6) 0.1409(6) 0.2133(7) 0.080(4) Uani 1 1 d .
H34A H 1.0822 0.1352 0.2586 0.119 Uiso 1 1 calc R
H34B H 1.0815 0.1748 0.1994 0.119 Uiso 1 1 calc R
H34C H 1.0884 0.1158 0.1847 0.119 Uiso 1 1 calc R
C48 C 0.5660(6) 0.0472(5) 0.3882(7) 0.069(3) Uani 1 1 d .
H48A H 0.5255 0.0598 0.3999 0.104 Uiso 1 1 calc R
H48B H 0.5908 0.0440 0.4279 0.104 Uiso 1 1 calc R
H48C H 0.5621 0.0140 0.3673 0.104 Uiso 1 1 calc R
C33 C 1.0058(7) 0.0670(6) 0.1172(8) 0.089(5) Uani 1 1 d .
H33A H 1.0144 0.0835 0.0752 0.133 Uiso 1 1 calc R
H33B H 0.9812 0.0367 0.1096 0.133 Uiso 1 1 calc R
H33C H 1.0442 0.0574 0.1383 0.133 Uiso 1 1 calc R
O5 O 0.3030(5) 0.1142(5) 0.0000 0.061(3) Uani 1 2 d S
O6 O 0.4033(5) 0.0613(4) 0.0000 0.059(3) Uani 1 2 d S
O7 O 0.2402(8) 0.0509(10) 0.0000 0.155(10) Uani 1 2 d S
O8 O 0.3524(11) -0.0127(6) 0.0000 0.132(7) Uani 1 2 d S
O9 O -0.0366(5) 0.2314(4) 0.0000 0.050(2) Uiso 1 2 d SD
O10 O 0.0817(5) 0.2146(4) 0.0000 0.053(2) Uani 1 2 d SD
O11 O -0.0697(9) 0.1597(11) 0.0000 0.186(13) Uani 1 2 d SD
O12 O 0.0744(7) 0.1338(7) 0.0000 0.104(5) Uani 1 2 d SD
C3 C 0.2909(10) 0.0698(11) 0.0000 0.092(8) Uani 1 2 d S
C4 C 0.3508(11) 0.0341(8) 0.0000 0.078(6) Uani 1 2 d S
C5 C -0.0211(7) 0.1850(6) 0.0000 0.062(4) Uani 1 2 d SD
C6 C 0.0501(9) 0.1744(6) 0.0000 0.071(5) Uani 1 2 d SD
N1S N 0.6018(8) 0.0332(7) 0.1603(8) 0.112(5) Uiso 1 1 d .
O1S O 0.6528(8) 0.0462(6) 0.1701(8) 0.146(5) Uiso 1 1 d .
O2S O 0.5799(8) -0.0007(7) 0.2005(9) 0.160(6) Uiso 1 1 d .
C1S C 0.5593(10) 0.0543(8) 0.1109(11) 0.130(7) Uiso 1 1 d .
H1SA H 0.5810 0.0788 0.0834 0.195 Uiso 1 1 calc R
H1SB H 0.5255 0.0712 0.1332 0.195 Uiso 1 1 calc R
H1SC H 0.5435 0.0270 0.0835 0.195 Uiso 1 1 calc R
N2S N 0.6158(17) 0.6323(14) 1.0000 0.177(13) Uiso 1 2 d SD
C2S C 0.575(2) 0.6013(19) 1.0000 0.210(19) Uiso 1 2 d SD
C3S C 0.523(2) 0.566(2) 1.0000 0.26(3) Uiso 1 2 d SD
H3SA H 0.5385 0.5328 1.0000 0.396 Uiso 1 2 d S
H3SB H 0.5001 0.5742 1.0392 0.396 Uiso 1 1 d .
O1W O 0.1156(7) 0.0244(6) 0.0000 0.097(5) Uani 1 2 d S
H1WA H 0.1554 0.0286 0.0000 0.116 Uiso 1 2 d S
H1WB H 0.1001 0.0551 0.0000 0.116 Uiso 1 2 d S
O4W O 0.6153(11) 0.5198(8) 0.2051(9) 0.231(11) Uani 1 1 d .
H4WC H 0.6085 0.5480 0.1747 0.278 Uiso 1 1 d .
H4WD H 0.6085 0.5304 0.2500 0.278 Uiso 1 1 d .
O3W O -0.1824(13) 0.1735(9) 0.0000 0.181(10) Uani 1 2 d S
H3WA H -0.1527 0.1521 0.0000 0.217 Uiso 1 2 d S
H3WB H -0.2178 0.1503 0.0000 0.217 Uiso 1 2 d S
O2W O 0.3058(12) -0.1190(9) 0.0000 0.196(12) Uani 1 2 d S
H2WA H 0.3087 -0.0873 0.0000 0.236 Uiso 1 2 d S
H2WB H 0.3256 -0.1320 0.0345 0.236 Uiso 0.50 1 d P

loop_
_atom_site_aniso_label
_atom_site_aniso_U_11
_atom_site_aniso_U_22
_atom_site_aniso_U_33
_atom_site_aniso_U_23
_atom_site_aniso_U_13
_atom_site_aniso_U_12
Re1 0.0329(3) 0.0323(3) 0.0434(3) 0.000 0.000 -0.0015(2)
Re2 0.0334(3) 0.0492(3) 0.0372(3) 0.000 0.000 0.0034(2)
Re3 0.0388(3) 0.0436(3) 0.0443(3) 0.000 0.000 -0.0029(2)
Br3 0.0586(7) 0.0547(6) 0.0446(6) -0.0064(4) -0.0011(5) 0.0003(5)
Br6 0.0516(6) 0.0791(8) 0.0384(6) 0.0084(5) 0.0023(4) 0.0040(5)
Br9 0.0864(9) 0.0755(8) 0.0429(6) -0.0002(5) 0.0012(6) -0.0022(7)
Br8 0.0451(8) 0.0595(9) 0.0649(10) 0.000 0.000 -0.0114(7)
Br7 0.0493(9) 0.0495(8) 0.0756(11) 0.000 0.000 0.0035(7)
Br1 0.0398(8) 0.0569(9) 0.0667(10) 0.000 0.000 -0.0140(7)
Br2 0.0600(9) 0.0431(8) 0.0470(8) 0.000 0.000 0.0128(6)
Br4 0.1160(16) 0.0563(10) 0.0437(8) 0.000 0.000 0.0241(10)
Br5 0.0433(9) 0.1123(15) 0.0567(10) 0.000 0.000 -0.0183(9)
Co1 0.0278(6) 0.0376(6) 0.0272(6) 0.0012(5) 0.0003(4) -0.0051(5)
O2 0.028(5) 0.051(6) 0.060(6) 0.000 0.000 -0.003(4)
O1 0.046(5) 0.033(5) 0.062(6) 0.000 0.000 0.010(4)
N1 0.031(4) 0.049(4) 0.023(3) 0.004(3) 0.005(3) -0.008(3)
N3 0.039(4) 0.039(4) 0.037(4) -0.006(3) 0.004(3) -0.009(3)
N5 0.035(4) 0.038(4) 0.032(4) 0.002(3) -0.001(3) -0.001(3)
N2 0.027(3) 0.041(4) 0.028(3) 0.005(3) 0.000(3) -0.006(3)
N4 0.034(4) 0.038(4) 0.031(4) -0.002(3) -0.001(3) 0.000(3)
N6 0.032(4) 0.037(4) 0.036(4) 0.007(3) 0.000(3) 0.000(3)
C46 0.034(5) 0.036(5) 0.031(4) -0.001(3) 0.004(4) -0.008(4)
O4 0.060(7) 0.075(8) 0.101(10) 0.000 0.000 -0.046(7)
O3 0.090(9) 0.028(5) 0.095(9) 0.000 0.000 -0.003(5)
C17 0.027(4) 0.043(5) 0.029(4) -0.001(4) -0.004(3) -0.006(4)
C31 0.039(5) 0.044(5) 0.030(4) 0.003(4) 0.001(4) -0.002(4)
C35 0.035(5) 0.045(5) 0.042(5) 0.005(4) -0.003(4) -0.005(4)
C30 0.028(5) 0.059(6) 0.043(5) -0.002(5) -0.002(4) 0.000(4)
C38 0.037(5) 0.042(5) 0.051(6) -0.009(4) 0.000(4) -0.007(4)
C27 0.028(4) 0.061(6) 0.046(5) 0.007(5) 0.010(4) 0.000(4)
C18 0.029(4) 0.045(5) 0.032(4) 0.001(4) -0.009(3) -0.009(4)
C16 0.044(5) 0.052(6) 0.034(5) 0.008(4) 0.008(4) -0.007(4)
C41 0.044(5) 0.029(4) 0.041(5) 0.000(4) 0.016(4) -0.003(4)
C45 0.035(5) 0.040(5) 0.029(4) -0.002(4) -0.001(4) -0.007(4)
C10 0.040(5) 0.047(5) 0.035(5) 0.010(4) -0.009(4) -0.010(4)
C9 0.053(6) 0.063(7) 0.041(6) 0.016(5) 0.002(5) -0.018(5)
C1 0.059(10) 0.054(10) 0.050(9) 0.000 0.000 -0.017(8)
C32 0.049(6) 0.033(4) 0.038(5) 0.001(4) 0.008(4) -0.004(4)
C7 0.048(5) 0.052(6) 0.029(4) -0.002(4) 0.005(4) -0.008(5)
C36 0.046(6) 0.054(6) 0.050(6) 0.001(5) -0.016(5) 0.002(5)
C2 0.041(8) 0.056(9) 0.041(7) 0.000 0.000 -0.007(7)
C44 0.042(5) 0.061(6) 0.036(5) 0.013(4) -0.003(4) 0.005(5)
C24 0.059(6) 0.039(5) 0.047(6) 0.005(4) 0.010(5) 0.006(5)
C26 0.044(6) 0.057(6) 0.059(7) 0.010(5) 0.012(5) 0.004(5)
C37 0.037(5) 0.060(6) 0.059(6) -0.006(5) -0.005(5) -0.004(5)
C21 0.061(7) 0.064(7) 0.043(6) -0.017(5) 0.003(5) -0.013(6)
C8 0.052(6) 0.083(8) 0.028(5) 0.011(5) 0.008(4) -0.013(5)
C22 0.082(9) 0.047(6) 0.058(7) -0.022(5) -0.001(6) -0.011(6)
C23 0.085(9) 0.055(7) 0.055(7) -0.007(6) 0.009(6) 0.003(6)
C13 0.029(4) 0.049(5) 0.035(5) -0.005(4) -0.010(4) 0.003(4)
C15 0.045(6) 0.067(7) 0.031(5) -0.007(4) 0.009(4) 0.002(5)
C42 0.064(7) 0.038(5) 0.042(5) 0.000(4) 0.019(5) -0.007(5)
C12 0.052(6) 0.040(5) 0.053(6) 0.001(4) -0.019(5) -0.005(4)
C39 0.045(6) 0.054(6) 0.050(6) -0.007(5) 0.005(5) -0.020(5)
C40 0.051(6) 0.041(5) 0.057(6) -0.001(5) 0.016(5) -0.021(4)
C14 0.040(5) 0.057(6) 0.045(6) -0.012(5) 0.000(4) 0.001(5)
C43 0.066(7) 0.048(6) 0.044(6) 0.009(5) 0.001(5) 0.008(5)
C11 0.050(6) 0.051(6) 0.049(6) 0.012(5) -0.014(5) -0.012(5)
C29 0.034(5) 0.072(7) 0.058(6) -0.013(6) -0.014(5) -0.008(5)
C28 0.030(5) 0.072(7) 0.076(8) 0.002(6) -0.004(5) -0.001(5)
C25 0.071(8) 0.057(7) 0.058(7) 0.015(6) 0.020(6) 0.025(6)
C47 0.040(6) 0.085(9) 0.089(9) 0.003(7) 0.002(6) -0.036(6)
C20 0.086(9) 0.053(7) 0.080(9) -0.011(6) -0.006(7) 0.004(6)
C19 0.101(10) 0.051(7) 0.069(8) 0.023(6) -0.015(7) -0.011(7)
C34 0.049(7) 0.105(11) 0.084(10) 0.002(8) 0.009(7) 0.033(7)
C48 0.057(7) 0.070(8) 0.081(8) 0.014(7) 0.017(7) -0.020(6)
C33 0.091(10) 0.077(9) 0.097(11) -0.007(8) 0.029(9) 0.034(8)
O5 0.031(5) 0.093(9) 0.059(7) 0.000 0.000 -0.001(6)
O6 0.062(7) 0.043(6) 0.071(7) 0.000 0.000 0.004(5)
O7 0.069(10) 0.27(3) 0.123(14) 0.000 0.000 -0.092(15)
O8 0.21(2) 0.067(11) 0.125(14) 0.000 0.000 -0.042(12)
O10 0.055(6) 0.047(6) 0.055(6) 0.000 0.000 0.007(5)
O11 0.115(14) 0.38(3) 0.068(10) 0.000 0.000 -0.18(2)
O12 0.060(9) 0.111(13) 0.140(14) 0.000 0.000 0.036(9)
C3 0.080(15) 0.14(2) 0.058(11) 0.000 0.000 -0.070(15)
C4 0.103(17) 0.066(13) 0.065(12) 0.000 0.000 -0.007(11)
C5 0.065(11) 0.064(11) 0.057(10) 0.000 0.000 -0.020(9)
C6 0.105(16) 0.058(11) 0.048(9) 0.000 0.000 -0.033(11)
O1W 0.090(11) 0.072(9) 0.127(13) 0.000 0.000 0.006(8)
O4W 0.37(3) 0.184(18) 0.143(14) 0.002(12) 0.133(17) 0.081(19)
O3W 0.17(2) 0.130(19) 0.25(3) 0.000 0.000 0.053(17)
O2W 0.14(2) 0.112(16) 0.34(4) 0.000 0.000 -0.015(15)

loop_
_atom_type_symbol
_atom_type_description
_atom_type_scat_dispersion_real
_atom_type_scat_dispersion_imag
_atom_type_scat_source
C C 0.0033 0.0016 'International Tables Vol C Tables 4.2.6.8 and 6.1.1.4'
H H 0.0000 0.0000 'International Tables Vol C Tables 4.2.6.8 and 6.1.1.4'
N N 0.0061 0.0033 'International Tables Vol C Tables 4.2.6.8 and 6.1.1.4'
O O 0.0106 0.0060 'International Tables Vol C Tables 4.2.6.8 and 6.1.1.4'
Co Co 0.3494 0.9721 'International Tables Vol C Tables 4.2.6.8 and 6.1.1.4'
Br Br -0.2901 2.4595 'International Tables Vol C Tables 4.2.6.8 and 6.1.1.4'
Re Re -1.0185 7.2310 'International Tables Vol C Tables 4.2.6.8 and 6.1.1.4'

loop_
_geom_angle_atom_site_label_1
_geom_angle_atom_site_label_2
_geom_angle_atom_site_label_3
_geom_angle
_geom_angle_site_symmetry_1
_geom_angle_site_symmetry_3
O2 Re1 O1 78.4(4) . .
O2 Re1 Br1 173.2(3) . .
O1 Re1 Br1 94.8(3) . .
O2 Re1 Br2 93.7(3) . .
O1 Re1 Br2 172.0(3) . .
Br1 Re1 Br2 93.16(6) . .
O2 Re1 Br3 88.60(3) . .
O1 Re1 Br3 87.84(3) . .
Br1 Re1 Br3 91.16(3) . .
Br2 Re1 Br3 92.00(3) . .
O2 Re1 Br3 88.60(3) . 6
O1 Re1 Br3 87.84(3) . 6
Br1 Re1 Br3 91.16(3) . 6
Br2 Re1 Br3 92.01(3) . 6
Br3 Re1 Br3 175.25(5) . 6
O6 Re2 O5 78.6(5) . .
O6 Re2 Br5 95.8(3) . .
O5 Re2 Br5 174.4(4) . .
O6 Re2 Br4 169.6(3) . .
O5 Re2 Br4 91.0(4) . .
Br5 Re2 Br4 94.63(8) . .
O6 Re2 Br6 87.64(3) . 6
O5 Re2 Br6 89.33(3) . 6
Br5 Re2 Br6 90.45(3) . 6
Br4 Re2 Br6 92.28(3) . 6
O6 Re2 Br6 87.64(3) . .
O5 Re2 Br6 89.33(3) . .
Br5 Re2 Br6 90.45(3) . .
Br4 Re2 Br6 92.28(3) . .
Br6 Re2 Br6 175.27(6) 6 .
O9 Re3 O10 79.3(4) . .
O9 Re3 Br7 95.6(3) . .
O10 Re3 Br7 174.9(3) . .
O9 Re3 Br8 169.8(3) . .
O10 Re3 Br8 90.5(3) . .
Br7 Re3 Br8 94.55(6) . .
O9 Re3 Br9 86.89(4) . 6
O10 Re3 Br9 86.82(4) . 6
Br7 Re3 Br9 92.94(3) . 6
Br8 Re3 Br9 92.60(3) . 6
O9 Re3 Br9 86.89(4) . .
O10 Re3 Br9 86.81(4) . .
Br7 Re3 Br9 92.95(3) . .
Br8 Re3 Br9 92.59(3) . .
Br9 Re3 Br9 171.82(7) 6 .
N5 Co1 N6 84.8(3) . .
N5 Co1 N3 93.1(3) . .
N6 Co1 N3 90.0(3) . .
N5 Co1 N2 88.1(3) . .
N6 Co1 N2 93.3(3) . .
N3 Co1 N2 176.6(3) . .
N5 Co1 N4 177.4(3) . .
N6 Co1 N4 93.9(3) . .
N3 Co1 N4 84.7(3) . .
N2 Co1 N4 94.2(3) . .
N5 Co1 N1 95.7(3) . .
N6 Co1 N1 177.3(3) . .
N3 Co1 N1 92.6(3) . .
N2 Co1 N1 84.1(3) . .
N4 Co1 N1 85.8(3) . .
C2 O2 Re1 116.3(8) . .
C1 O1 Re1 116.2(10) . .
C7 N1 C18 118.8(8) . .
C7 N1 Co1 129.1(7) . .
C18 N1 Co1 111.8(5) . .
C21 N3 C32 119.7(9) . .
C21 N3 Co1 128.5(7) . .
C32 N3 Co1 111.7(6) . .
C35 N5 C46 118.8(8) . .
C35 N5 Co1 129.9(6) . .
C46 N5 Co1 111.3(6) . .
C16 N2 C17 116.7(8) . .
C16 N2 Co1 130.2(7) . .
C17 N2 Co1 113.0(5) . .
C30 N4 C31 119.4(8) . .
C30 N4 Co1 128.9(6) . .
C31 N4 Co1 111.6(6) . .
C44 N6 C45 118.2(8) . .
C44 N6 Co1 129.4(7) . .
C45 N6 Co1 112.4(6) . .
C38 C46 N5 123.0(8) . .
C38 C46 C45 121.4(8) . .
N5 C46 C45 115.6(7) . .
C13 C17 N2 125.2(8) . .
C13 C17 C18 120.0(8) . .
N2 C17 C18 114.9(8) . .
N4 C31 C27 122.9(9) . .
N4 C31 C32 116.1(8) . .
C27 C31 C32 120.9(9) . .
N5 C35 C36 121.1(9) . .
N5 C35 H35 119.4 . .
C36 C35 H35 119.4 . .
N4 C30 C29 120.2(9) . .
N4 C30 H30 119.9 . .
C29 C30 H30 119.9 . .
C46 C38 C37 115.7(9) . .
C46 C38 C39 118.1(9) . .
C37 C38 C39 126.1(9) . .
C28 C27 C31 115.8(9) . .
C28 C27 C26 125.9(9) . .
C31 C27 C26 118.3(10) . .
N1 C18 C10 123.9(8) . .
N1 C18 C17 116.1(8) . .
C10 C18 C17 120.1(9) . .
N2 C16 C15 123.2(9) . .
N2 C16 H16 118.4 . .
C15 C16 H16 118.4 . .
C42 C41 C45 116.1(9) . .
C42 C41 C40 125.0(9) . .
C45 C41 C40 118.9(9) . .
N6 C45 C41 123.7(8) . .
N6 C45 C46 115.7(7) . .
C41 C45 C46 120.5(8) . .
C18 C10 C11 119.5(9) . .
C18 C10 C9 114.6(9) . .
C11 C10 C9 125.9(9) . .
C8 C9 C10 121.3(9) . .
C8 C9 H9 119.4 . .
C10 C9 H9 119.4 . .
O3 C1 O1 124.2(16) . .
O3 C1 C2 121.4(14) . .
O1 C1 C2 114.3(14) . .
N3 C32 C24 123.8(9) . .
N3 C32 C31 115.3(8) . .
C24 C32 C31 120.9(9) . .
N1 C7 C8 120.6(9) . .
N1 C7 H7 119.7 . .
C8 C7 H7 119.7 . .
C37 C36 C35 120.7(10) . .
C37 C36 H36 119.7 . .
C35 C36 H36 119.7 . .
O4 C2 O2 121.3(14) . .
O4 C2 C1 124.0(15) . .
O2 C2 C1 114.7(12) . .
N6 C44 C43 122.1(10) . .
N6 C44 H44 119.0 . .
C43 C44 H44 119.0 . .
C23 C24 C32 116.0(10) . .
C23 C24 C25 126.1(11) . .
C32 C24 C25 117.9(10) . .
C25 C26 C27 120.0(10) . .
C25 C26 C34 123.1(11) . .
C27 C26 C34 116.9(11) . .
C36 C37 C38 120.6(9) . .
C36 C37 H37 119.7 . .
C38 C37 H37 119.7 . .
N3 C21 C22 119.3(11) . .
N3 C21 H21 120.4 . .
C22 C21 H21 120.4 . .
C9 C8 C7 120.8(9) . .
C9 C8 H8 119.6 . .
C7 C8 H8 119.6 . .
C23 C22 C21 120.3(10) . .
C23 C22 H22 119.9 . .
C21 C22 H22 119.9 . .
C22 C23 C24 120.8(11) . .
C22 C23 H23 119.6 . .
C24 C23 H23 119.6 . .
C17 C13 C12 120.9(9) . .
C17 C13 C14 115.1(9) . .
C12 C13 C14 124.0(9) . .
C14 C15 C16 120.5(9) . .
C14 C15 H15 119.7 . .
C16 C15 H15 119.7 . .
C43 C42 C41 121.1(9) . .
C43 C42 H42 119.4 . .
C41 C42 H42 119.4 . .
C11 C12 C13 118.6(9) . .
C11 C12 C20 122.8(10) . .
C13 C12 C20 118.6(10) . .
C40 C39 C38 121.0(9) . .
C40 C39 C47 121.6(9) . .
C38 C39 C47 117.4(10) . .
C39 C40 C41 119.9(8) . .
C39 C40 C48 122.4(10) . .
C41 C40 C48 117.6(10) . .
C15 C14 C13 119.3(9) . .
C15 C14 H14 120.3 . .
C13 C14 H14 120.3 . .
C42 C43 C44 118.8(10) . .
C42 C43 H43 120.6 . .
C44 C43 H43 120.6 . .
C12 C11 C10 120.8(9) . .
C12 C11 C19 121.7(10) . .
C10 C11 C19 117.5(10) . .
C28 C29 C30 119.6(10) . .
C28 C29 H29 120.2 . .
C30 C29 H29 120.2 . .
C29 C28 C27 121.9(10) . .
C29 C28 H28 119.0 . .
C27 C28 H28 119.0 . .
C26 C25 C24 121.7(10) . .
C26 C25 C33 122.5(12) . .
C24 C25 C33 115.8(12) . .
C39 C47 H47A 109.5 . .
C39 C47 H47B 109.5 . .
H47A C47 H47B 109.5 . .
C39 C47 H47C 109.5 . .
H47A C47 H47C 109.5 . .
H47B C47 H47C 109.5 . .
C12 C20 H20A 109.5 . .
C12 C20 H20B 109.5 . .
H20A C20 H20B 109.5 . .
C12 C20 H20C 109.5 . .
H20A C20 H20C 109.5 . .
H20B C20 H20C 109.5 . .
C11 C19 H19A 109.5 . .
C11 C19 H19B 109.5 . .
H19A C19 H19B 109.5 . .
C11 C19 H19C 109.5 . .
H19A C19 H19C 109.5 . .
H19B C19 H19C 109.5 . .
C26 C34 H34A 109.5 . .
C26 C34 H34B 109.5 . .
H34A C34 H34B 109.5 . .
C26 C34 H34C 109.5 . .
H34A C34 H34C 109.5 . .
H34B C34 H34C 109.5 . .
C40 C48 H48A 109.5 . .
C40 C48 H48B 109.5 . .
H48A C48 H48B 109.5 . .
C40 C48 H48C 109.5 . .
H48A C48 H48C 109.5 . .
H48B C48 H48C 109.5 . .
C25 C33 H33A 109.5 . .
C25 C33 H33B 109.5 . .
H33A C33 H33B 109.5 . .
C25 C33 H33C 109.5 . .
H33A C33 H33C 109.5 . .
H33B C33 H33C 109.5 . .
C3 O5 Re2 120.2(14) . .
C4 O6 Re2 115.9(12) . .
C5 O9 Re3 115.6(9) . .
C6 O10 Re3 116.5(11) . .
O5 C3 O7 127(3) . .
O5 C3 C4 113.0(17) . .
O7 C3 C4 120(3) . .
O8 C4 O6 120(2) . .
O8 C4 C3 127(2) . .
O6 C4 C3 112.3(16) . .
O11 C5 O9 107(2) . .
O11 C5 C6 138(2) . .
O9 C5 C6 115.7(13) . .
O12 C6 O10 120.4(19) . .
O12 C6 C5 126.7(15) . .
O10 C6 C5 112.9(15) . .
O1S N1S O2S 116.1(19) . .
O1S N1S C1S 127(2) . .
O2S N1S C1S 116.9(18) . .
N1S C1S H1SA 109.5 . .
N1S C1S H1SB 109.5 . .
H1SA C1S H1SB 109.5 . .
N1S C1S H1SC 109.5 . .
H1SA C1S H1SC 109.5 . .
H1SB C1S H1SC 109.5 . .
N2S C2S C3S 176(7) . .
C2S C3S H3SA 107.3 . .
C2S C3S H3SB 105.3 . .
H3SA C3S H3SB 113.0 . .
H1WA O1W H1WB 105.4 . .
H4WC O4W H4WD 110.9 . .
H3WA O3W H3WB 100.7 . .
H2WA O2W H2WB 110.2 . .

loop_
_geom_bond_atom_site_label_1
_geom_bond_atom_site_label_2
_geom_bond_distance
_geom_bond_site_symmetry_2
Re1 O2 2.041(9) .
Re1 O1 2.046(9) .
Re1 Br1 2.4716(15) .
Re1 Br2 2.4753(15) .
Re1 Br3 2.4989(11) .
Re1 Br3 2.4989(11) 6
Re2 O6 1.998(10) .
Re2 O5 2.042(11) .
Re2 Br5 2.4754(17) .
Re2 Br4 2.4759(18) .
Re2 Br6 2.5015(11) 6
Re2 Br6 2.5016(11) .
Re3 O9 2.014(10) .
Re3 O10 2.037(10) .
Re3 Br7 2.4846(17) .
Re3 Br8 2.4870(16) .
Re3 Br9 2.4990(12) 6
Re3 Br9 2.4991(12) .
Co1 N5 1.932(7) .
Co1 N6 1.935(7) .
Co1 N3 1.935(7) .
Co1 N2 1.935(7) .
Co1 N4 1.935(7) .
Co1 N1 1.943(7) .
O2 C2 1.301(18) .
O1 C1 1.305(18) .
N1 C7 1.330(11) .
N1 C18 1.378(12) .
N3 C21 1.309(12) .
N3 C32 1.382(12) .
N5 C35 1.314(11) .
N5 C46 1.392(11) .
N2 C16 1.324(11) .
N2 C17 1.373(11) .
N4 C30 1.324(12) .
N4 C31 1.372(11) .
N6 C44 1.311(11) .
N6 C45 1.360(11) .
C46 C38 1.389(13) .
C46 C45 1.414(12) .
O4 C2 1.224(17) .
O3 C1 1.201(19) .
C17 C13 1.367(12) .
C17 C18 1.414(12) .
C31 C27 1.398(13) .
C31 C32 1.410(13) .
C35 C36 1.380(13) .
C35 H35 0.9300 .
C30 C29 1.422(13) .
C30 H30 0.9300 .
C38 C37 1.398(15) .
C38 C39 1.444(14) .
C27 C28 1.392(15) .
C27 C26 1.435(15) .
C18 C10 1.386(12) .
C16 C15 1.361(14) .
C16 H16 0.9300 .
C41 C42 1.388(14) .
C41 C45 1.394(12) .
C41 C40 1.444(14) .
C10 C11 1.416(15) .
C10 C9 1.435(14) .
C9 C8 1.332(16) .
C9 H9 0.9300 .
C1 C2 1.50(2) .
C32 C24 1.398(13) .
C7 C8 1.396(14) .
C7 H7 0.9300 .
C36 C37 1.366(15) .
C36 H36 0.9300 .
C44 C43 1.410(14) .
C44 H44 0.9300 .
C24 C23 1.391(16) .
C24 C25 1.424(16) .
C26 C25 1.379(17) .
C26 C34 1.518(17) .
C37 H37 0.9300 .
C21 C22 1.448(15) .
C21 H21 0.9300 .
C8 H8 0.9300 .
C22 C23 1.365(18) .
C22 H22 0.9300 .
C23 H23 0.9300 .
C13 C12 1.428(13) .
C13 C14 1.443(13) .
C15 C14 1.358(15) .
C15 H15 0.9300 .
C42 C43 1.355(15) .
C42 H42 0.9300 .
C12 C11 1.384(16) .
C12 C20 1.518(15) .
C39 C40 1.382(15) .
C39 C47 1.526(14) .
C40 C48 1.482(14) .
C14 H14 0.9300 .
C43 H43 0.9300 .
C11 C19 1.552(14) .
C29 C28 1.341(16) .
C29 H29 0.9300 .
C28 H28 0.9300 .
C25 C33 1.544(16) .
C47 H47A 0.9600 .
C47 H47B 0.9600 .
C47 H47C 0.9600 .
C20 H20A 0.9600 .
C20 H20B 0.9600 .
C20 H20C 0.9600 .
C19 H19A 0.9600 .
C19 H19B 0.9600 .
C19 H19C 0.9600 .
C34 H34A 0.9600 .
C34 H34B 0.9600 .
C34 H34C 0.9600 .
C48 H48A 0.9600 .
C48 H48B 0.9600 .
C48 H48C 0.9600 .
C33 H33A 0.9600 .
C33 H33B 0.9600 .
C33 H33C 0.9600 .
O5 C3 1.18(3) .
O6 C4 1.33(2) .
O7 C3 1.20(2) .
O8 C4 1.21(2) .
O9 C5 1.249(17) .
O10 C6 1.247(16) .
O11 C5 1.237(17) .
O12 C6 1.177(18) .
C3 C4 1.59(3) .
C5 C6 1.56(2) .
N1S O1S 1.167(19) .
N1S O2S 1.28(2) .
N1S C1S 1.45(2) .
C1S H1SA 0.9600 .
C1S H1SB 0.9600 .
C1S H1SC 0.9600 .
N2S C2S 1.19(2) .
C2S C3S 1.45(2) .
C3S H3SA 0.9348 .
C3S H3SB 0.9447 .
O1W H1WA 0.8645 .
O1W H1WB 0.8657 .
O4W H4WC 0.9612 .
O4W H4WD 0.9501 .
O3W H3WA 0.8475 .
O3W H3WB 0.9704 .
O2W H2WA 0.8268 .
O2W H2WB 0.8782 .
